data_9014050
loop_
_publ_author_name
'Corey, R.'
'Wyckoff, R.'

_publ_section_title
;
 The crystal structure of silver sulfate tetrammoniate
 _cod_database_code 1010628
;
_journal_name_full 'Zeitschrift fur Kristallographie'
_journal_page_first 264
_journal_page_last 274
_journal_volume 87
_journal_year 1934
_chemical_formula_sum 'Ag2 N4 O4 S'
_space_group_IT_number 114
_symmetry_space_group_name_Hall 'P -4 2n'
_symmetry_space_group_name_H-M 'P -4 21 c'
_cell_angle_alpha 90
_cell_angle_beta 90
_cell_angle_gamma 90
_cell_length_a 8.43
_cell_length_b 8.43
_cell_length_c 6.35
_cell_formula_units_Z 2
_cell_volume 451.262
_database_code_amcsd 0017510
_exptl_crystal_density_diffrn 2.707
_cod_duplicate_entry 1010628
_cod_original_formula_sum 'Ag2 S O4 N4'
_cod_database_code 9014050
_amcsd_formula_title 'Ag2 H12 N4 O4 S'

loop_
_space_group_symop_operation_xyz
x,y,z
1/2-y,1/2-x,1/2+z
y,-x,-z
1/2-x,1/2+y,1/2-z
-x,-y,z
1/2+y,1/2+x,1/2+z
-y,x,-z
1/2+x,1/2-y,1/2-z

loop_
_atom_site_label
_atom_site_fract_x
_atom_site_fract_y
_atom_site_fract_z
Ag1 0.00000 0.50000 0.50000
S1 0.00000 0.00000 0.00000
O1 0.14000 0.07000 0.15000
N1 0.10000 0.30000 0.50000

loop_
_cod_related_entry_id
_cod_related_entry_database
_cod_related_entry_code
1 AMCSD 0017510
